data_4105607
loop_
_publ_author_name
'Jason C. Green'
'Thomas R. R. Pettus'

_publ_section_title
;
 An Oxidative Dearomatization-Induced [5 + 2] Cascade Enabling the
 Syntheses of \a-Cedrene, \a-Pipitzol, and sec-Cedrenol
;
_journal_name_full 'Journal of the American Chemical Society'
_journal_page_first 1603
_journal_page_last 1608
_journal_paper_doi 10.1021/ja109925g
_journal_volume 133
_journal_year 2011
_chemical_formula_sum 'C17 H24 O3'
_chemical_formula_weight 276.36
_chemical_name_systematic
; 
 ? 
;
_space_group_IT_number 14
_symmetry_cell_setting monoclinic
_symmetry_space_group_name_Hall '-P 2ybc'
_symmetry_space_group_name_H-M 'P 1 21/c 1'
_atom_sites_solution_hydrogens geom
_atom_sites_solution_primary direct
_atom_sites_solution_secondary difmap
_audit_creation_method SHELXL-97
_cell_angle_alpha 90.00
_cell_angle_beta 101.059(3)
_cell_angle_gamma 90.00
_cell_formula_units_Z 4
_cell_length_a 8.8538(11)
_cell_length_b 10.9367(14)
_cell_length_c 16.390(2)
_cell_measurement_temperature 293(2)
_cell_volume 1557.6(3)
_computing_structure_refinement 'SHELXL-97 (Sheldrick, 1997)'
_computing_structure_solution 'SHELXS-97 (Sheldrick, 1990)'
_diffrn_ambient_temperature 293(2)
_diffrn_measured_fraction_theta_full 0.954
_diffrn_measured_fraction_theta_max 0.954
_diffrn_measurement_device_type 'CCD area detector'
_diffrn_measurement_method 'omega scan'
_diffrn_radiation_monochromator graphite
_diffrn_radiation_source 'fine-focus sealed tube'
_diffrn_radiation_type MoK\a
_diffrn_radiation_wavelength 0.71073
_diffrn_reflns_av_R_equivalents 0.0352
_diffrn_reflns_av_sigmaI/netI 0.0326
_diffrn_reflns_limit_h_max 10
_diffrn_reflns_limit_h_min -10
_diffrn_reflns_limit_k_max 13
_diffrn_reflns_limit_k_min -13
_diffrn_reflns_limit_l_max 20
_diffrn_reflns_limit_l_min -20
_diffrn_reflns_number 11831
_diffrn_reflns_theta_full 26.55
_diffrn_reflns_theta_max 26.55
_diffrn_reflns_theta_min 2.25
_exptl_absorpt_coefficient_mu 0.079
_exptl_absorpt_correction_T_max 0.369
_exptl_absorpt_correction_T_min 0.187
_exptl_absorpt_correction_type empirical
_exptl_absorpt_process_details 'psi scan'
_exptl_crystal_colour colorless
_exptl_crystal_density_diffrn 1.178
_exptl_crystal_description plate
_exptl_crystal_F_000 600
_exptl_crystal_size_max 0.3
_exptl_crystal_size_mid 0.2
_exptl_crystal_size_min 0.05
_refine_diff_density_max 0.275
_refine_diff_density_min -0.188
_refine_diff_density_rms 0.051
_refine_ls_extinction_method none
_refine_ls_goodness_of_fit_ref 1.422
_refine_ls_hydrogen_treatment mixed
_refine_ls_matrix_type full
_refine_ls_number_parameters 198
_refine_ls_number_reflns 3100
_refine_ls_number_restraints 0
_refine_ls_restrained_S_all 1.422
_refine_ls_R_factor_all 0.0979
_refine_ls_R_factor_gt 0.0660
_refine_ls_shift/su_max 0.097
_refine_ls_shift/su_mean 0.014
_refine_ls_structure_factor_coef Fsqd
_refine_ls_weighting_details 'calc w=1/[\s^2^(Fo^2^)+(0.0600P)^2^+0.0000P] where P=(Fo^2^+2Fc^2^)/3'
_refine_ls_weighting_scheme calc
_refine_ls_wR_factor_gt 0.1443
_refine_ls_wR_factor_ref 0.1557
_reflns_number_gt 2047
_reflns_number_total 3100
_reflns_threshold_expression >2sigma(I)
_cod_data_source_file ja109925g_si_003.cif
_cod_data_source_block petm
_cod_database_code 4105607

loop_
_symmetry_equiv_pos_as_xyz
'x, y, z'
'-x, y+1/2, -z+1/2'
'-x, -y, -z'
'x, -y-1/2, z-1/2'

loop_
_atom_site_label
_atom_site_type_symbol
_atom_site_fract_x
_atom_site_fract_y
_atom_site_fract_z
_atom_site_U_iso_or_equiv
_atom_site_adp_type
_atom_site_occupancy
_atom_site_symmetry_multiplicity
_atom_site_calc_flag
_atom_site_refinement_flags
C1 C -0.2315(3) 0.4620(2) -0.00484(15) 0.0851(8) Uani 1 1 d .
H1A H -0.1973 0.4499 -0.0564 0.128 Uiso 1 1 calc R
H1B H -0.1962 0.5400 0.0181 0.128 Uiso 1 1 calc R
H1C H -0.3419 0.4596 -0.0145 0.128 Uiso 1 1 calc R
C2 C -0.1679(2) 0.3633(2) 0.05466(12) 0.0613(6) Uani 1 1 d .
C3 C 0.0177(2) 0.31906(17) 0.17941(10) 0.0443(5) Uani 1 1 d .
H3 H -0.053(2) 0.2536(17) 0.1881(11) 0.053 Uiso 1 1 calc .
C4 C 0.1506(2) 0.26712(18) 0.14695(11) 0.0515(5) Uani 1 1 d .
H4 H 0.1298 0.2108 0.1037 0.062 Uiso 1 1 calc R
C5 C 0.2966(2) 0.29641(18) 0.17600(11) 0.0524(5) Uani 1 1 d .
C6 C 0.3361(2) 0.38578(18) 0.24829(11) 0.0498(5) Uani 1 1 d .
H6 H 0.433(2) 0.4296(18) 0.2477(11) 0.060 Uiso 1 1 calc .
C7 C 0.2014(2) 0.47161(18) 0.24330(10) 0.0463(5) Uani 1 1 d .
C8 C 0.0706(2) 0.39060(15) 0.26055(10) 0.0417(5) Uani 1 1 d .
C9 C -0.0530(2) 0.45730(19) 0.29756(12) 0.0534(5) Uani 1 1 d .
H9 H -0.060(2) 0.5422(19) 0.2781(12) 0.064 Uiso 1 1 calc .
C10 C 0.0152(3) 0.4551(2) 0.39083(12) 0.0696(7) Uani 1 1 d .
H10A H 0.0921 0.5186 0.4053 0.083 Uiso 1 1 calc R
H10B H -0.0645 0.4664 0.4233 0.083 Uiso 1 1 calc R
C11 C 0.0874(3) 0.3291(2) 0.40549(12) 0.0684(7) Uani 1 1 d .
H11A H 0.0100 0.2685 0.4111 0.082 Uiso 1 1 calc R
H11B H 0.1661 0.3285 0.4556 0.082 Uiso 1 1 calc R
C12 C 0.1582(2) 0.30179(19) 0.32883(11) 0.0485(5) Uani 1 1 d .
H12 H 0.134(2) 0.2172(18) 0.3112(12) 0.058 Uiso 1 1 calc .
C13 C 0.3344(2) 0.32447(19) 0.33449(11) 0.0541(6) Uani 1 1 d .
C14 C 0.4276(3) 0.2478(2) 0.14024(15) 0.0802(8) Uani 1 1 d .
H14A H 0.3908 0.1850 0.1005 0.120 Uiso 1 1 calc R
H14B H 0.5042 0.2143 0.1840 0.120 Uiso 1 1 calc R
H14C H 0.4719 0.3128 0.1133 0.120 Uiso 1 1 calc R
C15 C -0.2118(3) 0.3996(2) 0.27876(15) 0.0712(7) Uani 1 1 d .
H15A H -0.2052 0.3161 0.2972 0.107 Uiso 1 1 calc R
H15B H -0.2510 0.4022 0.2200 0.107 Uiso 1 1 calc R
H15C H -0.2797 0.4439 0.3072 0.107 Uiso 1 1 calc R
C16 C 0.4060(3) 0.4161(2) 0.40208(12) 0.0787(8) Uani 1 1 d .
H16A H 0.3999 0.3838 0.4558 0.118 Uiso 1 1 calc R
H16B H 0.3509 0.4921 0.3937 0.118 Uiso 1 1 calc R
H16C H 0.5118 0.4296 0.3989 0.118 Uiso 1 1 calc R
C17 C 0.4243(3) 0.2034(2) 0.34744(15) 0.0793(8) Uani 1 1 d .
H17A H 0.5308 0.2185 0.3468 0.119 Uiso 1 1 calc R
H17B H 0.3832 0.1475 0.3036 0.119 Uiso 1 1 calc R
H17C H 0.4148 0.1686 0.4000 0.119 Uiso 1 1 calc R
O1 O -0.2024(2) 0.25728(17) 0.04808(11) 0.0981(7) Uani 1 1 d .
O2 O -0.06211(15) 0.40764(11) 0.11805(7) 0.0535(4) Uani 1 1 d .
O3 O 0.19710(17) 0.58040(13) 0.23016(9) 0.0667(5) Uani 1 1 d .

loop_
_atom_site_aniso_label
_atom_site_aniso_U_11
_atom_site_aniso_U_22
_atom_site_aniso_U_33
_atom_site_aniso_U_23
_atom_site_aniso_U_13
_atom_site_aniso_U_12
C1 0.0771(17) 0.102(2) 0.0646(14) 0.0146(13) -0.0153(12) 0.0013(15)
C2 0.0521(14) 0.0751(16) 0.0512(11) -0.0034(11) -0.0034(10) -0.0059(12)
C3 0.0467(12) 0.0410(11) 0.0419(10) 0.0027(8) 0.0004(8) -0.0027(9)
C4 0.0598(14) 0.0521(12) 0.0417(10) -0.0065(8) 0.0071(9) 0.0007(10)
C5 0.0529(14) 0.0583(13) 0.0458(10) 0.0029(9) 0.0092(9) 0.0044(10)
C6 0.0447(12) 0.0566(13) 0.0464(10) 0.0016(9) 0.0045(9) -0.0075(10)
C7 0.0550(13) 0.0448(12) 0.0380(9) -0.0001(8) 0.0062(8) -0.0058(10)
C8 0.0441(11) 0.0398(10) 0.0405(9) -0.0002(7) 0.0062(8) -0.0023(8)
C9 0.0550(14) 0.0487(12) 0.0577(12) -0.0016(9) 0.0137(10) 0.0007(10)
C10 0.0810(16) 0.0789(17) 0.0530(12) -0.0102(11) 0.0235(11) -0.0008(13)
C11 0.0742(16) 0.0872(17) 0.0457(11) 0.0105(11) 0.0160(10) -0.0035(13)
C12 0.0547(13) 0.0470(12) 0.0422(10) 0.0052(8) 0.0051(9) -0.0016(10)
C13 0.0507(13) 0.0645(14) 0.0431(10) 0.0076(9) -0.0008(9) -0.0035(10)
C14 0.0687(17) 0.105(2) 0.0699(15) -0.0130(13) 0.0196(12) 0.0141(15)
C15 0.0540(15) 0.0776(17) 0.0857(16) -0.0066(12) 0.0224(12) 0.0030(12)
C16 0.0707(16) 0.109(2) 0.0512(12) -0.0027(12) -0.0019(11) -0.0300(14)
C17 0.0611(15) 0.0918(19) 0.0818(16) 0.0281(13) 0.0055(12) 0.0185(13)
O1 0.1076(16) 0.0799(13) 0.0864(12) -0.0032(9) -0.0326(10) -0.0233(11)
O2 0.0532(9) 0.0542(9) 0.0475(7) 0.0055(6) -0.0046(6) -0.0031(6)
O3 0.0755(11) 0.0467(9) 0.0793(10) 0.0069(7) 0.0180(8) -0.0088(8)

loop_
_atom_type_symbol
_atom_type_description
_atom_type_scat_dispersion_real
_atom_type_scat_dispersion_imag
_atom_type_scat_source
C C 0.0033 0.0016 'International Tables Vol C Tables 4.2.6.8 and 6.1.1.4'
H H 0.0000 0.0000 'International Tables Vol C Tables 4.2.6.8 and 6.1.1.4'
O O 0.0106 0.0060 'International Tables Vol C Tables 4.2.6.8 and 6.1.1.4'

loop_
_geom_angle_atom_site_label_1
_geom_angle_atom_site_label_2
_geom_angle_atom_site_label_3
_geom_angle
C2 C1 H1A 109.5
C2 C1 H1B 109.5
H1A C1 H1B 109.5
C2 C1 H1C 109.5
H1A C1 H1C 109.5
H1B C1 H1C 109.5
O1 C2 O2 123.0(2)
O1 C2 C1 125.7(2)
O2 C2 C1 111.3(2)
O2 C3 C4 108.29(14)
O2 C3 C8 106.40(14)
C4 C3 C8 111.83(15)
O2 C3 H3 110.0(11)
C4 C3 H3 110.1(11)
C8 C3 H3 110.1(11)
C5 C4 C3 124.03(17)
C5 C4 H4 118.0
C3 C4 H4 118.0
C4 C5 C14 123.29(19)
C4 C5 C6 119.75(18)
C14 C5 C6 116.95(19)
C7 C6 C5 107.19(15)
C7 C6 C13 99.85(15)
C5 C6 C13 112.71(17)
C7 C6 H6 112.2(11)
C5 C6 H6 112.1(11)
C13 C6 H6 112.1(11)
O3 C7 C6 128.32(18)
O3 C7 C8 127.25(18)
C6 C7 C8 104.42(15)
C7 C8 C9 114.91(15)
C7 C8 C3 104.55(14)
C9 C8 C3 117.54(15)
C7 C8 C12 101.69(14)
C9 C8 C12 107.74(14)
C3 C8 C12 109.20(14)
C15 C9 C10 111.61(18)
C15 C9 C8 115.17(16)
C10 C9 C8 102.29(16)
C15 C9 H9 109.1(12)
C10 C9 H9 109.2(12)
C8 C9 H9 109.2(12)
C11 C10 C9 104.19(17)
C11 C10 H10A 110.9
C9 C10 H10A 110.9
C11 C10 H10B 110.9
C9 C10 H10B 110.9
H10A C10 H10B 108.9
C10 C11 C12 105.78(16)
C10 C11 H11A 110.6
C12 C11 H11A 110.6
C10 C11 H11B 110.6
C12 C11 H11B 110.6
H11A C11 H11B 108.7
C11 C12 C13 118.63(17)
C11 C12 C8 103.85(16)
C13 C12 C8 107.14(14)
C11 C12 H12 108.9(11)
C13 C12 H12 108.9(12)
C8 C12 H12 109.0(11)
C16 C13 C17 109.34(18)
C16 C13 C12 114.47(17)
C17 C13 C12 110.79(17)
C16 C13 C6 107.29(16)
C17 C13 C6 113.50(18)
C12 C13 C6 101.32(14)
C5 C14 H14A 109.5
C5 C14 H14B 109.5
H14A C14 H14B 109.5
C5 C14 H14C 109.5
H14A C14 H14C 109.5
H14B C14 H14C 109.5
C9 C15 H15A 109.5
C9 C15 H15B 109.5
H15A C15 H15B 109.5
C9 C15 H15C 109.5
H15A C15 H15C 109.5
H15B C15 H15C 109.5
C13 C16 H16A 109.5
C13 C16 H16B 109.5
H16A C16 H16B 109.5
C13 C16 H16C 109.5
H16A C16 H16C 109.5
H16B C16 H16C 109.5
C13 C17 H17A 109.5
C13 C17 H17B 109.5
H17A C17 H17B 109.5
C13 C17 H17C 109.5
H17A C17 H17C 109.5
H17B C17 H17C 109.5
C2 O2 C3 117.42(15)

loop_
_geom_bond_atom_site_label_1
_geom_bond_atom_site_label_2
_geom_bond_distance
C1 C2 1.490(3)
C1 H1A 0.9600
C1 H1B 0.9600
C1 H1C 0.9600
C2 O1 1.199(3)
C2 O2 1.349(2)
C3 O2 1.475(2)
C3 C4 1.493(3)
C3 C8 1.537(2)
C3 H3 0.980(19)
C4 C5 1.328(3)
C4 H4 0.9300
C5 C14 1.494(3)
C5 C6 1.524(3)
C6 C7 1.508(3)
C6 C13 1.567(3)
C6 H6 0.98(2)
C7 O3 1.208(2)
C7 C8 1.527(3)
C8 C9 1.533(3)
C8 C12 1.570(2)
C9 C15 1.519(3)
C9 C10 1.532(3)
C9 H9 0.98(2)
C10 C11 1.519(3)
C10 H10A 0.9700
C10 H10B 0.9700
C11 C12 1.537(3)
C11 H11A 0.9700
C11 H11B 0.9700
C12 C13 1.565(3)
C12 H12 0.980(19)
C13 C16 1.537(3)
C13 C17 1.538(3)
C14 H14A 0.9600
C14 H14B 0.9600
C14 H14C 0.9600
C15 H15A 0.9600
C15 H15B 0.9600
C15 H15C 0.9600
C16 H16A 0.9600
C16 H16B 0.9600
C16 H16C 0.9600
C17 H17A 0.9600
C17 H17B 0.9600
C17 H17C 0.9600

loop_
_geom_torsion_atom_site_label_1
_geom_torsion_atom_site_label_2
_geom_torsion_atom_site_label_3
_geom_torsion_atom_site_label_4
_geom_torsion
O2 C3 C4 C5 106.0(2)
C8 C3 C4 C5 -11.0(3)
C3 C4 C5 C14 -177.16(19)
C3 C4 C5 C6 1.6(3)
C4 C5 C6 C7 -29.6(2)
C14 C5 C6 C7 149.27(19)
C4 C5 C6 C13 79.3(2)
C14 C5 C6 C13 -101.9(2)
C5 C6 C7 O3 -114.8(2)
C13 C6 C7 O3 127.5(2)
C5 C6 C7 C8 66.35(17)
C13 C6 C7 C8 -51.29(16)
O3 C7 C8 C9 -25.2(2)
C6 C7 C8 C9 153.61(15)
O3 C7 C8 C3 105.1(2)
C6 C7 C8 C3 -76.06(15)
O3 C7 C8 C12 -141.25(18)
C6 C7 C8 C12 37.56(16)
O2 C3 C8 C7 -71.33(17)
C4 C3 C8 C7 46.72(19)
O2 C3 C8 C9 57.4(2)
C4 C3 C8 C9 175.49(16)
O2 C3 C8 C12 -179.51(14)
C4 C3 C8 C12 -61.46(19)
C7 C8 C9 C15 152.85(17)
C3 C8 C9 C15 29.2(2)
C12 C8 C9 C15 -94.63(19)
C7 C8 C9 C10 -85.90(18)
C3 C8 C9 C10 150.42(17)
C12 C8 C9 C10 26.63(19)
C15 C9 C10 C11 84.2(2)
C8 C9 C10 C11 -39.4(2)
C9 C10 C11 C12 38.0(2)
C10 C11 C12 C13 98.1(2)
C10 C11 C12 C8 -20.6(2)
C7 C8 C12 C11 117.09(16)
C9 C8 C12 C11 -4.09(19)
C3 C8 C12 C11 -132.81(17)
C7 C8 C12 C13 -9.24(18)
C9 C8 C12 C13 -130.42(16)
C3 C8 C12 C13 100.86(18)
C11 C12 C13 C16 -22.6(2)
C8 C12 C13 C16 94.44(18)
C11 C12 C13 C17 101.6(2)
C8 C12 C13 C17 -141.38(16)
C11 C12 C13 C6 -137.64(17)
C8 C12 C13 C6 -20.65(19)
C7 C6 C13 C16 -77.40(19)
C5 C6 C13 C16 169.16(18)
C7 C6 C13 C17 161.71(17)
C5 C6 C13 C17 48.3(2)
C7 C6 C13 C12 42.91(18)
C5 C6 C13 C12 -70.5(2)
O1 C2 O2 C3 2.5(3)
C1 C2 O2 C3 -176.48(18)
C4 C3 O2 C2 84.7(2)
C8 C3 O2 C2 -154.90(16)
